data_1543560
loop_
_publ_author_name
'Xin Wang'
'Shi-Wei Yan'
'Juan Yang'
'Dong-Rong Xiao'
'Hua-Yi Zhang'
'Jin-Ling Zhang'
'Xiao-Lin Chi'
'En-Bo Wang'

_publ_section_title
;
 Three interdigitated metal-quinolone complexes from self-assembly of
 mixed ligands and cadmium salts
;
_journal_name_full 'Inorganica Chimica Acta'
_journal_page_first 208
_journal_page_last 215
_journal_paper_doi 10.1016/j.ica.2013.09.031
_journal_volume 409B
_journal_year 2014
_chemical_formula_sum 'C44 H54 Cd2 F2 N6 O22'
_chemical_formula_weight 1281.73
_space_group_IT_number 14
_symmetry_cell_setting monoclinic
_symmetry_space_group_name_Hall '-P 2ybc'
_symmetry_space_group_name_H-M 'P 1 21/c 1'
_atom_sites_solution_hydrogens geom
_atom_sites_solution_primary direct
_atom_sites_solution_secondary difmap
_cell_angle_alpha 90.00
_cell_angle_beta 96.4400(10)
_cell_angle_gamma 90.00
_cell_formula_units_Z 2
_cell_length_a 16.7322(10)
_cell_length_b 16.3332(10)
_cell_length_c 8.9388(6)
_cell_measurement_reflns_used 21754
_cell_measurement_temperature 296(2)
_cell_measurement_theta_max 27.37
_cell_measurement_theta_min 2.45
_cell_volume 2427.5(3)
_computing_cell_refinement 'SMART (Bruker, 2001)'
_computing_data_collection 'SMART (Bruker, 2001)'
_computing_data_reduction 'SAINT (Bruker, 2001)'
_computing_molecular_graphics 'SHELXTL-PLUS (Sheldrick, 1990)'
_computing_publication_material 'SHELXL-97 (Sheldrick, 1997)'
_computing_structure_refinement 'SHELXL-97 (Sheldrick, 1997)'
_computing_structure_solution 'SHELXS-97 (Sheldrick, 1990)'
_diffrn_ambient_temperature 296(2)
_diffrn_measured_fraction_theta_full 0.998
_diffrn_measured_fraction_theta_max 0.998
_diffrn_measurement_device_type 'Bruker APEX CCD area-detector'
_diffrn_measurement_method 'phi and omega scans'
_diffrn_radiation_monochromator graphite
_diffrn_radiation_source 'fine-focus sealed tube'
_diffrn_radiation_type MoK\a
_diffrn_radiation_wavelength 0.71073
_diffrn_reflns_av_R_equivalents 0.0459
_diffrn_reflns_av_sigmaI/netI 0.0295
_diffrn_reflns_limit_h_max 21
_diffrn_reflns_limit_h_min -21
_diffrn_reflns_limit_k_max 21
_diffrn_reflns_limit_k_min -21
_diffrn_reflns_limit_l_max 11
_diffrn_reflns_limit_l_min -11
_diffrn_reflns_number 21754
_diffrn_reflns_theta_full 27.37
_diffrn_reflns_theta_max 27.37
_diffrn_reflns_theta_min 2.45
_exptl_absorpt_coefficient_mu 0.975
_exptl_absorpt_correction_T_max 0.7520
_exptl_absorpt_correction_T_min 0.6849
_exptl_absorpt_correction_type multi-scan
_exptl_absorpt_process_details 'SADABS(Sheldrick, 1996)'
_exptl_crystal_colour yellow
_exptl_crystal_density_diffrn 1.754
_exptl_crystal_density_method 'not measured'
_exptl_crystal_description block
_exptl_crystal_F_000 1300
_exptl_crystal_size_max 0.42
_exptl_crystal_size_mid 0.35
_exptl_crystal_size_min 0.31
_refine_diff_density_max 0.619
_refine_diff_density_min -0.519
_refine_diff_density_rms 0.067
_refine_ls_extinction_method none
_refine_ls_goodness_of_fit_ref 1.005
_refine_ls_hydrogen_treatment mixed
_refine_ls_matrix_type full
_refine_ls_number_parameters 375
_refine_ls_number_reflns 5505
_refine_ls_number_restraints 18
_refine_ls_restrained_S_all 1.014
_refine_ls_R_factor_all 0.0282
_refine_ls_R_factor_gt 0.0246
_refine_ls_shift/su_max 0.001
_refine_ls_shift/su_mean 0.000
_refine_ls_structure_factor_coef Fsqd
_refine_ls_weighting_details 'calc w=1/[\s^2^(Fo^2^)+(0.0500P)^2^+0.0000P] where P=(Fo^2^+2Fc^2^)/3'
_refine_ls_weighting_scheme calc
_refine_ls_wR_factor_gt 0.0710
_refine_ls_wR_factor_ref 0.0730
_reflns_number_gt 4920
_reflns_number_total 5505
_reflns_threshold_expression >2sigma(I)
_cod_data_source_file ICA-2014-409B-208-215-1.CIF
_cod_data_source_block compound-1
_cod_depositor_comments
;
The following automatic conversions were performed:

'_journal_paper_doi' value 'doi:10.1016/j.ica.2013.09.031' was
changed to '10.1016/j.ica.2013.09.031'.

Automatic conversion script
Id: cif_fix_values 6433 2018-09-21 13:16:33Z andrius 
;
_cod_original_sg_symbol_H-M P2(1)/c
_cod_database_code 1543560

loop_
_symmetry_equiv_pos_as_xyz
'x, y, z'
'-x, y+1/2, -z+1/2'
'-x, -y, -z'
'x, -y-1/2, z-1/2'

loop_
_atom_site_label
_atom_site_type_symbol
_atom_site_fract_x
_atom_site_fract_y
_atom_site_fract_z
_atom_site_U_iso_or_equiv
_atom_site_adp_type
_atom_site_occupancy
_atom_site_symmetry_multiplicity
_atom_site_calc_flag
_atom_site_refinement_flags
_atom_site_disorder_assembly
_atom_site_disorder_group
Cd1 Cd 0.249369(7) 0.274161(7) 0.413587(14) 0.02052(6) Uani 1 1 d . . .
F1 F 0.56211(7) 0.43551(10) 0.86595(13) 0.0432(3) Uani 1 1 d . . .
OW1 O 0.16853(8) 0.16964(9) 0.34276(17) 0.0300(3) Uani 1 1 d D . .
O1 O 0.35902(8) 0.31326(10) -0.00747(15) 0.0314(3) Uani 1 1 d . . .
O2 O 0.29116(8) 0.27667(8) 0.17826(16) 0.0268(3) Uani 1 1 d . . .
O3 O 0.34939(8) 0.36901(9) 0.45055(15) 0.0272(3) Uani 1 1 d . . .
O4 O -0.06001(10) 0.32281(9) 0.26423(18) 0.0402(4) Uani 1 1 d . . .
O5 O -0.02753(9) 0.42233(9) 0.11206(15) 0.0330(3) Uani 1 1 d . . .
O6 O 0.13381(8) 0.37126(9) 0.30142(15) 0.0291(3) Uani 1 1 d . . .
O7 O 0.16817(9) 0.35304(10) 0.54248(16) 0.0372(4) Uani 1 1 d . . .
N1 N 0.86584(9) 0.48705(10) 0.88815(18) 0.0275(4) Uani 1 1 d . . .
H1A H 0.8741 0.5332 0.8369 0.033 Uiso 1 1 calc R . .
H1B H 0.9086 0.4793 0.9573 0.033 Uiso 1 1 calc R . .
N2 N 0.71125(9) 0.43385(9) 0.74686(17) 0.0228(3) Uani 1 1 d . . .
N3 N 0.56298(9) 0.36623(10) 0.26464(17) 0.0226(3) Uani 1 1 d . . .
C1 C 0.35269(11) 0.30909(11) 0.1306(2) 0.0221(4) Uani 1 1 d . . .
C2 C 0.42064(11) 0.34031(11) 0.2386(2) 0.0227(4) Uani 1 1 d . . .
C3 C 0.41429(10) 0.36381(11) 0.3915(2) 0.0210(4) Uani 1 1 d . . .
C4 C 0.49013(10) 0.38486(11) 0.4798(2) 0.0212(4) Uani 1 1 d . . .
C5 C 0.49227(11) 0.40378(12) 0.6338(2) 0.0261(4) Uani 1 1 d . . .
H5A H 0.4449 0.4044 0.6791 0.031 Uiso 1 1 calc R . .
C6 C 0.56352(12) 0.42109(13) 0.7167(2) 0.0268(4) Uani 1 1 d . . .
C7 C 0.63818(11) 0.42326(11) 0.6558(2) 0.0216(4) Uani 1 1 d . . .
C8 C 0.63493(10) 0.40718(11) 0.5033(2) 0.0229(4) Uani 1 1 d . . .
H8A H 0.6820 0.4102 0.4573 0.027 Uiso 1 1 calc R . .
C9 C 0.56295(11) 0.38640(11) 0.4158(2) 0.0208(4) Uani 1 1 d . . .
C10 C 0.49362(11) 0.34550(12) 0.1832(2) 0.0241(4) Uani 1 1 d . . .
H10A H 0.4952 0.3338 0.0818 0.029 Uiso 1 1 calc R . .
C11 C 0.63760(11) 0.37052(12) 0.1940(2) 0.0252(4) Uani 1 1 d . . .
H11A H 0.6576 0.4258 0.1776 0.030 Uiso 1 1 calc R . .
C12 C 0.70049(14) 0.30686(17) 0.2306(3) 0.0464(6) Uani 1 1 d . . .
H12A H 0.6891 0.2633 0.2989 0.056 Uiso 1 1 calc R . .
H12B H 0.7563 0.3239 0.2384 0.056 Uiso 1 1 calc R . .
C13 C 0.65328(13) 0.30881(15) 0.0786(3) 0.0371(5) Uani 1 1 d . . .
H13A H 0.6806 0.3270 -0.0056 0.045 Uiso 1 1 calc R . .
H13B H 0.6133 0.2664 0.0548 0.045 Uiso 1 1 calc R . .
C14 C 0.71918(11) 0.50503(12) 0.8489(2) 0.0266(4) Uani 1 1 d . . .
H14A H 0.6711 0.5101 0.8996 0.032 Uiso 1 1 calc R . .
H14B H 0.7245 0.5545 0.7908 0.032 Uiso 1 1 calc R . .
C15 C 0.79179(12) 0.49578(13) 0.9645(2) 0.0299(4) Uani 1 1 d . . .
H15A H 0.7965 0.5434 1.0297 0.036 Uiso 1 1 calc R . .
H15B H 0.7853 0.4479 1.0262 0.036 Uiso 1 1 calc R . .
C16 C 0.85759(11) 0.41622(13) 0.7827(2) 0.0305(4) Uani 1 1 d . . .
H16A H 0.8542 0.3660 0.8396 0.037 Uiso 1 1 calc R . .
H16B H 0.9049 0.4129 0.7295 0.037 Uiso 1 1 calc R . .
C17 C 0.78337(11) 0.42438(13) 0.6699(2) 0.0271(4) Uani 1 1 d . . .
H17A H 0.7891 0.4716 0.6061 0.032 Uiso 1 1 calc R . .
H17B H 0.7780 0.3761 0.6064 0.032 Uiso 1 1 calc R . .
C18 C -0.01463(11) 0.44854(11) 0.37413(19) 0.0206(4) Uani 1 1 d . . .
C19 C 0.05723(10) 0.44170(11) 0.47037(19) 0.0200(3) Uani 1 1 d . . .
C20 C 0.07068(11) 0.49288(11) 0.5949(2) 0.0221(4) Uani 1 1 d . . .
H20A H 0.1182 0.4878 0.6589 0.027 Uiso 1 1 calc R . .
C21 C -0.03502(11) 0.39294(11) 0.2394(2) 0.0233(4) Uani 1 1 d . . .
C22 C 0.12308(10) 0.38420(11) 0.4347(2) 0.0215(4) Uani 1 1 d . . .
OW2 O 0.02467(14) 0.3099(2) -0.0913(3) 0.0933(9) Uani 1 1 d DU . .
OW3 O 0.31227(15) 0.44036(13) 0.7575(3) 0.0628(6) Uani 1 1 d D . .
OW4 O -0.14758(13) 0.23777(14) 0.0138(3) 0.0593(5) Uani 1 1 d D . .
HW1A H 0.1252(9) 0.1798(15) 0.375(2) 0.034(7) Uiso 1 1 d D . .
HW1B H 0.1623(15) 0.163(2) 0.2496(12) 0.075(11) Uiso 1 1 d D . .
HW4A H -0.1169(16) 0.263(2) 0.082(3) 0.089(14) Uiso 1 1 d D . .
HW4B H -0.1165(16) 0.2142(18) -0.042(3) 0.069(11) Uiso 1 1 d D . .
HW3A H 0.321(2) 0.3985(15) 0.811(4) 0.097(15) Uiso 1 1 d D . .
HW2A H 0.006(2) 0.333(2) -0.018(3) 0.094(13) Uiso 1 1 d D . .
HW3B H 0.282(3) 0.429(3) 0.679(3) 0.18(3) Uiso 1 1 d D . .
HW2B H 0.008(4) 0.2609(16) -0.096(7) 0.27(4) Uiso 1 1 d D . .

loop_
_atom_site_aniso_label
_atom_site_aniso_U_11
_atom_site_aniso_U_22
_atom_site_aniso_U_33
_atom_site_aniso_U_23
_atom_site_aniso_U_13
_atom_site_aniso_U_12
Cd1 0.01649(9) 0.02247(9) 0.02219(9) -0.00130(5) 0.00039(6) 0.00299(5)
F1 0.0292(6) 0.0802(10) 0.0202(6) -0.0098(6) 0.0030(5) -0.0109(6)
OW1 0.0264(7) 0.0329(8) 0.0309(8) -0.0026(6) 0.0039(6) -0.0029(6)
O1 0.0290(7) 0.0423(9) 0.0222(7) -0.0039(6) -0.0008(6) -0.0100(6)
O2 0.0208(7) 0.0340(8) 0.0247(7) -0.0037(5) -0.0009(6) -0.0068(5)
O3 0.0183(6) 0.0336(7) 0.0299(7) -0.0091(6) 0.0034(5) -0.0037(5)
O4 0.0537(10) 0.0296(8) 0.0374(8) -0.0053(6) 0.0054(7) -0.0108(7)
O5 0.0368(8) 0.0398(8) 0.0215(7) 0.0012(6) -0.0003(6) 0.0070(7)
O6 0.0300(7) 0.0330(8) 0.0253(7) -0.0003(6) 0.0077(6) 0.0101(6)
O7 0.0357(8) 0.0492(9) 0.0265(7) 0.0040(7) 0.0028(6) 0.0267(7)
N1 0.0213(8) 0.0322(9) 0.0272(8) 0.0047(7) -0.0050(6) -0.0046(7)
N2 0.0173(7) 0.0265(8) 0.0237(8) -0.0053(6) -0.0023(6) -0.0001(6)
N3 0.0191(7) 0.0274(8) 0.0214(8) -0.0039(6) 0.0032(6) -0.0034(6)
C1 0.0191(8) 0.0219(9) 0.0244(9) -0.0036(7) -0.0017(7) -0.0002(7)
C2 0.0197(9) 0.0229(9) 0.0244(9) -0.0023(7) -0.0019(7) -0.0026(7)
C3 0.0186(8) 0.0192(8) 0.0248(9) -0.0010(7) 0.0008(7) -0.0012(7)
C4 0.0188(8) 0.0211(9) 0.0230(9) -0.0021(7) -0.0002(7) -0.0018(7)
C5 0.0178(9) 0.0352(11) 0.0255(9) -0.0028(8) 0.0038(7) -0.0016(8)
C6 0.0249(10) 0.0354(11) 0.0198(9) -0.0033(8) 0.0012(7) -0.0026(8)
C7 0.0192(8) 0.0202(9) 0.0244(9) -0.0008(7) -0.0019(7) -0.0016(7)
C8 0.0170(8) 0.0275(9) 0.0239(9) -0.0021(7) 0.0016(7) -0.0028(7)
C9 0.0201(9) 0.0206(9) 0.0213(9) -0.0019(7) 0.0007(7) -0.0021(7)
C10 0.0238(9) 0.0277(9) 0.0205(9) -0.0050(7) 0.0007(7) -0.0036(8)
C11 0.0215(9) 0.0299(10) 0.0248(9) -0.0030(8) 0.0054(7) -0.0051(8)
C12 0.0348(12) 0.0640(16) 0.0421(13) 0.0090(12) 0.0127(10) 0.0157(12)
C13 0.0338(11) 0.0407(12) 0.0388(12) -0.0106(10) 0.0128(9) -0.0030(10)
C14 0.0220(9) 0.0274(10) 0.0296(10) -0.0070(8) -0.0011(8) 0.0005(7)
C15 0.0268(10) 0.0394(11) 0.0228(9) -0.0034(8) -0.0008(8) -0.0059(9)
C16 0.0213(9) 0.0331(11) 0.0361(11) -0.0021(9) -0.0014(8) 0.0029(8)
C17 0.0175(9) 0.0346(11) 0.0281(10) -0.0066(8) -0.0015(7) 0.0004(8)
C18 0.0214(9) 0.0226(9) 0.0179(8) 0.0013(7) 0.0026(7) 0.0024(7)
C19 0.0191(8) 0.0204(8) 0.0207(8) 0.0019(7) 0.0035(7) 0.0042(7)
C20 0.0172(8) 0.0263(9) 0.0221(9) 0.0015(7) -0.0006(7) 0.0044(7)
C21 0.0196(9) 0.0266(9) 0.0233(9) -0.0025(7) 0.0004(7) 0.0054(7)
C22 0.0175(8) 0.0209(9) 0.0262(9) 0.0007(7) 0.0033(7) 0.0025(7)
OW2 0.0501(13) 0.112(2) 0.126(2) -0.0756(18) 0.0472(14) -0.0261(14)
OW3 0.0742(15) 0.0450(12) 0.0749(15) -0.0123(11) 0.0333(12) -0.0165(10)
OW4 0.0570(13) 0.0702(14) 0.0532(12) -0.0136(11) 0.0172(11) -0.0220(11)

loop_
_atom_type_symbol
_atom_type_description
_atom_type_scat_dispersion_real
_atom_type_scat_dispersion_imag
_atom_type_scat_source
C C 0.0033 0.0016 'International Tables Vol C Tables 4.2.6.8 and 6.1.1.4'
H H 0.0000 0.0000 'International Tables Vol C Tables 4.2.6.8 and 6.1.1.4'
N N 0.0061 0.0033 'International Tables Vol C Tables 4.2.6.8 and 6.1.1.4'
O O 0.0106 0.0060 'International Tables Vol C Tables 4.2.6.8 and 6.1.1.4'
F F 0.0171 0.0103 'International Tables Vol C Tables 4.2.6.8 and 6.1.1.4'
Cd Cd -0.8075 1.2024 'International Tables Vol C Tables 4.2.6.8 and 6.1.1.4'

loop_
_geom_angle_atom_site_label_1
_geom_angle_atom_site_label_2
_geom_angle_atom_site_label_3
_geom_angle
_geom_angle_site_symmetry_1
_geom_angle_site_symmetry_3
OW1 Cd1 O7 101.53(6) . .
OW1 Cd1 O3 167.54(5) . .
O7 Cd1 O3 90.70(6) . .
OW1 Cd1 O2 89.48(5) . .
O7 Cd1 O2 135.69(5) . .
O3 Cd1 O2 79.98(5) . .
OW1 Cd1 O1 92.75(5) . 4_566
O7 Cd1 O1 132.57(5) . 4_566
O3 Cd1 O1 80.50(6) . 4_566
O2 Cd1 O1 88.76(5) . 4_566
OW1 Cd1 O2 96.30(5) . 4_566
O7 Cd1 O2 80.25(5) . 4_566
O3 Cd1 O2 88.06(5) . 4_566
O2 Cd1 O2 141.60(6) . 4_566
O1 Cd1 O2 53.15(4) 4_566 4_566
OW1 Cd1 O6 87.50(5) . .
O7 Cd1 O6 52.61(4) . .
O3 Cd1 O6 98.22(5) . .
O2 Cd1 O6 85.74(5) . .
O1 Cd1 O6 174.49(4) 4_566 .
O2 Cd1 O6 132.30(4) 4_566 .
Cd1 OW1 HW1A 106.1(17) . .
Cd1 OW1 HW1B 113(2) . .
HW1A OW1 HW1B 110.8(16) . .
C1 O1 Cd1 96.46(11) . 4_565
C1 O2 Cd1 131.04(12) . .
C1 O2 Cd1 88.43(11) . 4_565
Cd1 O2 Cd1 140.53(6) . 4_565
C3 O3 Cd1 123.11(12) . .
C22 O6 Cd1 85.16(11) . .
C22 O7 Cd1 100.45(11) . .
C16 N1 C15 110.01(15) . .
C16 N1 H1A 109.7 . .
C15 N1 H1A 109.7 . .
C16 N1 H1B 109.7 . .
C15 N1 H1B 109.7 . .
H1A N1 H1B 108.2 . .
C7 N2 C17 115.19(15) . .
C7 N2 C14 117.95(15) . .
C17 N2 C14 110.64(15) . .
C10 N3 C9 119.47(15) . .
C10 N3 C11 120.40(15) . .
C9 N3 C11 120.10(15) . .
O1 C1 O2 120.89(17) . .
O1 C1 C2 118.36(16) . .
O2 C1 C2 120.71(17) . .
C10 C2 C3 119.43(16) . .
C10 C2 C1 115.58(16) . .
C3 C2 C1 124.99(16) . .
O3 C3 C2 125.10(17) . .
O3 C3 C4 119.69(16) . .
C2 C3 C4 115.18(16) . .
C9 C4 C5 117.82(16) . .
C9 C4 C3 121.77(16) . .
C5 C4 C3 120.40(16) . .
C6 C5 C4 120.18(17) . .
C6 C5 H5A 119.9 . .
C4 C5 H5A 119.9 . .
F1 C6 C5 117.40(17) . .
F1 C6 C7 119.10(17) . .
C5 C6 C7 123.49(17) . .
C8 C7 N2 122.09(17) . .
C8 C7 C6 115.77(16) . .
N2 C7 C6 121.91(17) . .
C7 C8 C9 122.15(17) . .
C7 C8 H8A 118.9 . .
C9 C8 H8A 118.9 . .
N3 C9 C4 119.13(16) . .
N3 C9 C8 120.35(16) . .
C4 C9 C8 120.52(16) . .
N3 C10 C2 124.83(17) . .
N3 C10 H10A 117.6 . .
C2 C10 H10A 117.6 . .
N3 C11 C13 119.53(17) . .
N3 C11 C12 119.21(17) . .
C13 C11 C12 60.25(15) . .
N3 C11 H11A 115.5 . .
C13 C11 H11A 115.5 . .
C12 C11 H11A 115.5 . .
C11 C12 C13 59.77(14) . .
C11 C12 H12A 117.8 . .
C13 C12 H12A 117.8 . .
C11 C12 H12B 117.8 . .
C13 C12 H12B 117.8 . .
H12A C12 H12B 114.9 . .
C11 C13 C12 59.98(15) . .
C11 C13 H13A 117.8 . .
C12 C13 H13A 117.8 . .
C11 C13 H13B 117.8 . .
C12 C13 H13B 117.8 . .
H13A C13 H13B 114.9 . .
N2 C14 C15 110.71(16) . .
N2 C14 H14A 109.5 . .
C15 C14 H14A 109.5 . .
N2 C14 H14B 109.5 . .
C15 C14 H14B 109.5 . .
H14A C14 H14B 108.1 . .
N1 C15 C14 110.05(16) . .
N1 C15 H15A 109.7 . .
C14 C15 H15A 109.7 . .
N1 C15 H15B 109.7 . .
C14 C15 H15B 109.7 . .
H15A C15 H15B 108.2 . .
N1 C16 C17 111.34(16) . .
N1 C16 H16A 109.4 . .
C17 C16 H16A 109.4 . .
N1 C16 H16B 109.4 . .
C17 C16 H16B 109.4 . .
H16A C16 H16B 108.0 . .
N2 C17 C16 110.74(16) . .
N2 C17 H17A 109.5 . .
C16 C17 H17A 109.5 . .
N2 C17 H17B 109.5 . .
C16 C17 H17B 109.5 . .
H17A C17 H17B 108.1 . .
C20 C18 C19 118.97(16) 3_566 .
C20 C18 C21 118.28(16) 3_566 .
C19 C18 C21 122.72(16) . .
C20 C19 C18 119.61(16) . .
C20 C19 C22 119.15(16) . .
C18 C19 C22 121.07(16) . .
C18 C20 C19 121.41(17) 3_566 .
C18 C20 H20A 119.3 3_566 .
C19 C20 H20A 119.3 . .
O4 C21 O5 125.60(18) . .
O4 C21 C18 117.29(17) . .
O5 C21 C18 117.07(17) . .
O6 C22 O7 121.66(17) . .
O6 C22 C19 119.74(16) . .
O7 C22 C19 118.54(16) . .
HW2A OW2 HW2B 107.6(17) . .
HW3A OW3 HW3B 109.8(17) . .
HW4A OW4 HW4B 105.8(15) . .

loop_
_geom_bond_atom_site_label_1
_geom_bond_atom_site_label_2
_geom_bond_distance
_geom_bond_site_symmetry_2
Cd1 OW1 2.2254(15) .
Cd1 O7 2.2769(13) .
Cd1 O3 2.2772(13) .
Cd1 O2 2.2903(14) .
Cd1 O1 2.3691(14) 4_566
Cd1 O2 2.5308(14) 4_566
Cd1 O6 2.6123(14) .
F1 C6 1.357(2) .
OW1 HW1A 0.826(9) .
OW1 HW1B 0.834(10) .
O1 C1 1.252(2) .
O1 Cd1 2.3691(14) 4_565
O2 C1 1.273(2) .
O2 Cd1 2.5308(14) 4_565
O3 C3 1.262(2) .
O4 C21 1.248(2) .
O5 C21 1.254(2) .
O6 C22 1.243(2) .
O7 C22 1.262(2) .
N1 C16 1.489(3) .
N1 C15 1.487(3) .
N1 H1A 0.9000 .
N1 H1B 0.9000 .
N2 C7 1.402(2) .
N2 C17 1.463(2) .
N2 C14 1.474(2) .
N3 C10 1.342(2) .
N3 C9 1.391(2) .
N3 C11 1.463(2) .
C1 C2 1.496(2) .
C2 C10 1.371(3) .
C2 C3 1.436(3) .
C3 C4 1.458(2) .
C4 C9 1.403(2) .
C4 C5 1.408(2) .
C5 C6 1.361(3) .
C5 H5A 0.9300 .
C6 C7 1.418(3) .
C7 C8 1.383(3) .
C8 C9 1.402(2) .
C8 H8A 0.9300 .
C10 H10A 0.9300 .
C11 C13 1.486(3) .
C11 C12 1.489(3) .
C11 H11A 0.9800 .
C12 C13 1.493(3) .
C12 H12A 0.9700 .
C12 H12B 0.9700 .
C13 H13A 0.9700 .
C13 H13B 0.9700 .
C14 C15 1.512(3) .
C14 H14A 0.9700 .
C14 H14B 0.9700 .
C15 H15A 0.9700 .
C15 H15B 0.9700 .
C16 C17 1.515(3) .
C16 H16A 0.9700 .
C16 H16B 0.9700 .
C17 H17A 0.9700 .
C17 H17B 0.9700 .
C18 C20 1.389(2) 3_566
C18 C19 1.402(2) .
C18 C21 1.516(3) .
C19 C20 1.390(3) .
C19 C22 1.509(2) .
C20 C18 1.389(2) 3_566
C20 H20A 0.9300 .
OW2 HW2A 0.842(10) .
OW2 HW2B 0.846(10) .
OW3 HW3A 0.838(10) .
OW3 HW3B 0.837(10) .
OW4 HW4A 0.851(10) .
OW4 HW4B 0.852(10) .
